data_7159287
loop_
_publ_author_name
'Singh, Manjeet'
'Kumar, Manish'
'Nalawade, Sachin A.'
'Puneeth Kumar, DRGKoppalu R'
'Gopi, Hosahudya N.'

_publ_section_title
;
 Cyclization of <i>N</i>-Boc-(<i>E</i>)-&#x3b1;,&#x3b2;-unsaturated
 &#x3b3;-amino acid active esters into
 <i>N</i>-Boc-(<i>Z</i>)-&#x3b1;,&#x3b2;-unsaturated &#x3b3;-lactams
 through <i>E</i> &#x2192; <i>Z</i> isomerization.
;
_journal_issue 18
_journal_name_full 'Organic &amp; biomolecular chemistry'
_journal_page_first 3766
_journal_page_last 3769
_journal_paper_doi 10.1039/d3ob00127j
_journal_volume 21
_journal_year 2023
_chemical_formula_moiety C18
_chemical_formula_sum 'C18 H24 N2 O6'
_chemical_formula_weight 364.39
_space_group_crystal_system monoclinic
_space_group_IT_number 4
_space_group_name_Hall 'P 2yb'
_space_group_name_H-M_alt 'P 1 21 1'
_atom_sites_solution_hydrogens geom
_audit_creation_method SHELXL-2018/3
_audit_update_record
;
2022-10-11 deposited with the CCDC.	2023-04-14 downloaded from the CCDC.
;
_cell_angle_alpha 90
_cell_angle_beta 95.424(12)
_cell_angle_gamma 90
_cell_formula_units_Z 2
_cell_length_a 6.216(3)
_cell_length_b 5.362(3)
_cell_length_c 28.415(13)
_cell_measurement_reflns_used 6777
_cell_measurement_temperature 150(2)
_cell_measurement_theta_max 26.03
_cell_measurement_theta_min 2.87
_cell_volume 942.8(8)
_computing_cell_refinement 'Bruker SAINT'
_computing_data_collection 'Bruker APEX2'
_computing_data_reduction 'Bruker SAINT'
_computing_molecular_graphics 'Bruker SHELXTL'
_computing_publication_material 'Bruker SHELXTL'
_computing_structure_refinement 'SHELXL-2014 (Sheldrick 2014)'
_computing_structure_solution 'SHELXS-97 (Sheldrick 2008)'
_diffrn_ambient_temperature 150(2)
_diffrn_measured_fraction_theta_full 0.998
_diffrn_measured_fraction_theta_max 0.958
_diffrn_measurement_device_type 'Bruker APEX-II CCD'
_diffrn_measurement_method '\f and \w scans'
_diffrn_radiation_type MoK\a
_diffrn_radiation_wavelength 0.71073
_diffrn_reflns_av_R_equivalents 0.1842
_diffrn_reflns_av_unetI/netI 0.1554
_diffrn_reflns_Laue_measured_fraction_full 0.998
_diffrn_reflns_Laue_measured_fraction_max 0.958
_diffrn_reflns_limit_h_max 8
_diffrn_reflns_limit_h_min -8
_diffrn_reflns_limit_k_max 7
_diffrn_reflns_limit_k_min -7
_diffrn_reflns_limit_l_max 38
_diffrn_reflns_limit_l_min -37
_diffrn_reflns_number 26912
_diffrn_reflns_point_group_measured_fraction_full 0.999
_diffrn_reflns_point_group_measured_fraction_max 0.952
_diffrn_reflns_theta_full 25.242
_diffrn_reflns_theta_max 28.801
_diffrn_reflns_theta_min 2.160
_exptl_absorpt_coefficient_mu 0.097
_exptl_crystal_colour Colourless
_exptl_crystal_density_diffrn 1.284
_exptl_crystal_description Needle
_exptl_crystal_F_000 388
_refine_diff_density_max 0.544
_refine_diff_density_min -0.456
_refine_diff_density_rms 0.102
_refine_ls_abs_structure_details
;
 Flack x determined using 935 quotients [(I+)-(I-)]/[(I+)+(I-)]
 (Parsons, Flack and Wagner, Acta Cryst. B69 (2013) 249-259).
;
_refine_ls_abs_structure_Flack 0.5(10)
_refine_ls_extinction_coef 0.090(18)
_refine_ls_extinction_expression Fc^*^=kFc[1+0.001xFc^2^\l^3^/sin(2\q)]^-1/4^
_refine_ls_extinction_method 'SHELXL-2018/3 (Sheldrick 2018)'
_refine_ls_goodness_of_fit_ref 1.085
_refine_ls_hydrogen_treatment constr
_refine_ls_matrix_type full
_refine_ls_number_parameters 241
_refine_ls_number_reflns 4704
_refine_ls_number_restraints 1
_refine_ls_restrained_S_all 1.085
_refine_ls_R_factor_all 0.1436
_refine_ls_R_factor_gt 0.0899
_refine_ls_shift/su_max 0.000
_refine_ls_shift/su_mean 0.000
_refine_ls_structure_factor_coef Fsqd
_refine_ls_weighting_details 'w=1/[\s^2^(Fo^2^)+(0.1145P)^2^+0.0648P] where P=(Fo^2^+2Fc^2^)/3'
_refine_ls_weighting_scheme calc
_refine_ls_wR_factor_gt 0.2110
_refine_ls_wR_factor_ref 0.2324
_reflns_Friedel_coverage 0.801
_reflns_Friedel_fraction_full 0.999
_reflns_Friedel_fraction_max 0.944
_reflns_number_gt 3029
_reflns_number_total 4704
_reflns_threshold_expression 'I > 2\s(I)'
_cod_data_source_file d3ob00127j2.cif
_cod_data_source_block 1k
_cod_depositor_comments 'Adding full bibliography for 7159285--7159290.cif.'
_cod_original_cell_volume 942.8(7)
_cod_original_sg_symbol_H-M 'P 21'
_cod_database_code 7159287
_shelx_shelxl_version_number 2018/3
_shelx_space_group_comment
;
The symmetry employed for this shelxl refinement is uniquely defined
by the following loop, which should always be used as a source of
symmetry information in preference to the above space-group names.
They are only intended as comments.
;

loop_
_space_group_symop_operation_xyz
'x, y, z'
'-x, y+1/2, -z'

loop_
_atom_site_label
_atom_site_type_symbol
_atom_site_fract_x
_atom_site_fract_y
_atom_site_fract_z
_atom_site_U_iso_or_equiv
_atom_site_adp_type
_atom_site_occupancy
_atom_site_site_symmetry_order
_atom_site_calc_flag
_atom_site_refinement_flags_posn
_atom_site_refinement_flags_adp
_atom_site_refinement_flags_occupancy
_atom_site_disorder_assembly
_atom_site_disorder_group
O3 O 0.2505(7) 0.3078(8) 0.32591(14) 0.0257(10) Uani 1 1 d . . . . .
O4 O 0.4616(7) 0.5879(7) 0.36715(13) 0.0235(10) Uani 1 1 d . . . . .
O5 O 1.0878(7) -0.2645(8) 0.44259(14) 0.0288(11) Uani 1 1 d . . . . .
O6 O 0.8324(7) -0.3204(8) 0.48863(14) 0.0265(10) Uani 1 1 d . . . . .
O1 O 0.2459(7) 0.9825(8) 0.11546(13) 0.0274(10) Uani 1 1 d . . . . .
O2 O 0.1499(7) 1.2880(8) 0.16595(14) 0.0286(10) Uani 1 1 d . . . . .
N2 N 0.9137(8) -0.2090(9) 0.45724(16) 0.0213(11) Uani 1 1 d . . . . .
N1 N 0.1283(8) 0.8749(9) 0.18377(15) 0.0209(11) Uani 1 1 d . . . . .
H1 H 0.150377 0.725236 0.174439 0.025 Uiso 1 1 calc R U . . .
C14 C 0.7973(9) 0.0084(11) 0.43501(18) 0.0173(12) Uani 1 1 d . . . . .
C10 C 0.1246(9) 0.7066(10) 0.26223(18) 0.0178(12) Uani 1 1 d . . . . .
H10 H 0.103635 0.543790 0.251463 0.021 Uiso 1 1 calc R U . . .
C11 C 0.2223(9) 0.7378(10) 0.30495(18) 0.0179(12) Uani 1 1 d . . . . .
H11 H 0.237777 0.897169 0.317740 0.021 Uiso 1 1 calc R U . . .
C18 C 0.8895(10) 0.1363(11) 0.39991(18) 0.0220(13) Uani 1 1 d . . . . .
H18 H 1.025029 0.092409 0.391226 0.026 Uiso 1 1 calc R U . . .
C13 C 0.5740(10) 0.3875(10) 0.39111(18) 0.0199(12) Uani 1 1 d . . . . .
C16 C 0.4816(9) 0.2643(11) 0.42680(19) 0.0202(12) Uani 1 1 d . . . . .
H16 H 0.347146 0.311080 0.435672 0.024 Uiso 1 1 calc R U . . .
C6 C 0.0447(9) 0.9124(11) 0.22963(18) 0.0186(12) Uani 1 1 d . . . . .
H6 H 0.103272 1.069837 0.242830 0.022 Uiso 1 1 calc R U . . .
C15 C 0.5967(9) 0.0673(11) 0.44910(19) 0.0209(13) Uani 1 1 d . . . . .
H15 H 0.539636 -0.022727 0.472991 0.025 Uiso 1 1 calc R U . . .
C7 C -0.2031(9) 0.9335(11) 0.22396(19) 0.0215(13) Uani 1 1 d . . . . .
H7 H -0.241327 1.059379 0.199603 0.026 Uiso 1 1 calc R U . . .
C12 C 0.3075(9) 0.5204(11) 0.33262(18) 0.0186(12) Uani 1 1 d . . . . .
C3 C 0.3119(10) 1.1562(12) 0.07953(19) 0.0257(14) Uani 1 1 d . . . . .
C17 C 0.7745(10) 0.3319(11) 0.37798(19) 0.0219(13) Uani 1 1 d . . . . .
H17 H 0.832817 0.424409 0.354590 0.026 Uiso 1 1 calc R U . . .
C2 C 0.3864(13) 0.9779(13) 0.0424(2) 0.0376(17) Uani 1 1 d . . . . .
H2A H 0.511245 0.887559 0.055546 0.056 Uiso 1 1 calc R U . . .
H2B H 0.422521 1.071497 0.015425 0.056 Uiso 1 1 calc R U . . .
H2C H 0.272342 0.862698 0.032861 0.056 Uiso 1 1 calc R U . . .
C5 C 0.1717(10) 1.0665(11) 0.1557(2) 0.0219(13) Uani 1 1 d . . . . .
C8 C -0.2896(12) 1.0238(13) 0.2695(2) 0.0333(16) Uani 1 1 d . . . . .
H8A H -0.442083 1.054109 0.263792 0.050 Uiso 1 1 calc R U . . .
H8B H -0.217415 1.175309 0.279701 0.050 Uiso 1 1 calc R U . . .
H8C H -0.263861 0.898746 0.293515 0.050 Uiso 1 1 calc R U . . .
C1 C 0.4981(11) 1.3171(13) 0.0996(2) 0.0319(15) Uani 1 1 d . . . . .
H1A H 0.448280 1.431826 0.122108 0.048 Uiso 1 1 calc R U . . .
H1B H 0.554916 1.408416 0.074464 0.048 Uiso 1 1 calc R U . . .
H1C H 0.609401 1.213202 0.114912 0.048 Uiso 1 1 calc R U . . .
C9 C -0.3118(11) 0.6883(14) 0.2070(3) 0.0387(17) Uani 1 1 d . . . . .
H9A H -0.304617 0.571419 0.232736 0.058 Uiso 1 1 calc R U . . .
H9B H -0.238537 0.620565 0.181656 0.058 Uiso 1 1 calc R U . . .
H9C H -0.460269 0.719490 0.196139 0.058 Uiso 1 1 calc R U . . .
C4 C 0.1176(12) 1.3050(14) 0.0590(2) 0.0361(17) Uani 1 1 d . . . . .
H4A H 0.000344 1.193375 0.049742 0.054 Uiso 1 1 calc R U . . .
H4B H 0.154874 1.396234 0.031816 0.054 Uiso 1 1 calc R U . . .
H4C H 0.074569 1.419486 0.082296 0.054 Uiso 1 1 calc R U . . .

loop_
_atom_site_aniso_label
_atom_site_aniso_U_11
_atom_site_aniso_U_22
_atom_site_aniso_U_33
_atom_site_aniso_U_23
_atom_site_aniso_U_13
_atom_site_aniso_U_12
O3 0.026(2) 0.011(2) 0.038(2) 0.0006(17) -0.0092(17) -0.0052(17)
O4 0.026(2) 0.015(2) 0.028(2) 0.0018(16) -0.0066(16) -0.0019(17)
O5 0.020(2) 0.021(3) 0.045(3) -0.0029(19) 0.0031(18) 0.0069(18)
O6 0.028(2) 0.020(2) 0.031(2) 0.0049(19) 0.0013(17) 0.0008(19)
O1 0.041(3) 0.015(2) 0.027(2) 0.0011(16) 0.0106(18) 0.0005(19)
O2 0.040(3) 0.016(2) 0.031(2) 0.0011(18) 0.0076(18) 0.003(2)
N2 0.022(3) 0.015(3) 0.026(2) -0.003(2) -0.003(2) 0.003(2)
N1 0.027(3) 0.011(2) 0.025(2) 0.0009(18) 0.0044(19) 0.005(2)
C14 0.015(3) 0.013(3) 0.023(3) -0.003(2) -0.003(2) 0.000(2)
C10 0.019(3) 0.009(3) 0.026(3) 0.001(2) 0.005(2) 0.004(2)
C11 0.022(3) 0.005(2) 0.027(3) 0.000(2) 0.006(2) 0.002(2)
C18 0.023(3) 0.024(3) 0.019(3) -0.001(2) 0.000(2) 0.003(2)
C13 0.027(3) 0.011(3) 0.021(3) -0.001(2) -0.004(2) -0.002(2)
C16 0.013(3) 0.016(3) 0.031(3) 0.000(2) 0.001(2) 0.003(2)
C6 0.020(3) 0.014(3) 0.022(3) -0.002(2) -0.001(2) 0.000(2)
C15 0.024(3) 0.018(3) 0.020(3) 0.001(2) 0.003(2) 0.001(2)
C7 0.019(3) 0.017(3) 0.028(3) 0.001(2) 0.001(2) 0.004(2)
C12 0.020(3) 0.017(3) 0.019(3) -0.001(2) 0.003(2) 0.004(2)
C3 0.037(4) 0.021(3) 0.021(3) 0.005(2) 0.010(2) -0.002(3)
C17 0.022(3) 0.022(3) 0.023(3) 0.005(2) 0.004(2) -0.005(3)
C2 0.060(5) 0.022(4) 0.034(4) -0.002(3) 0.022(3) -0.006(3)
C5 0.028(4) 0.015(3) 0.023(3) 0.002(2) 0.003(2) 0.000(2)
C8 0.040(4) 0.031(4) 0.031(3) 0.000(3) 0.012(3) 0.008(3)
C1 0.031(4) 0.030(4) 0.036(3) -0.001(3) 0.009(3) -0.004(3)
C9 0.024(4) 0.028(4) 0.062(4) -0.012(3) -0.005(3) 0.004(3)
C4 0.043(4) 0.035(4) 0.031(3) 0.007(3) 0.000(3) -0.001(3)

loop_
_atom_type_symbol
_atom_type_description
_atom_type_scat_dispersion_real
_atom_type_scat_dispersion_imag
_atom_type_scat_source
C C 0.0033 0.0016 'International Tables Vol C Tables 4.2.6.8 and 6.1.1.4'
H H 0.0000 0.0000 'International Tables Vol C Tables 4.2.6.8 and 6.1.1.4'
N N 0.0061 0.0033 'International Tables Vol C Tables 4.2.6.8 and 6.1.1.4'
O O 0.0106 0.0060 'International Tables Vol C Tables 4.2.6.8 and 6.1.1.4'

loop_
_geom_angle_atom_site_label_1
_geom_angle_atom_site_label_2
_geom_angle_atom_site_label_3
_geom_angle
_geom_angle_site_symmetry_1
_geom_angle_site_symmetry_3
_geom_angle_publ_flag
C12 O4 C13 115.3(4) . . ?
C5 O1 C3 121.2(5) . . ?
O6 N2 O5 124.4(5) . . ?
O6 N2 C14 118.5(5) . . ?
O5 N2 C14 117.1(5) . . ?
C5 N1 C6 122.2(5) . . ?
C5 N1 H1 118.9 . . ?
C6 N1 H1 118.9 . . ?
C18 C14 C15 123.0(5) . . ?
C18 C14 N2 118.7(5) . . ?
C15 C14 N2 118.3(5) . . ?
C11 C10 C6 125.1(5) . . ?
C11 C10 H10 117.4 . . ?
C6 C10 H10 117.4 . . ?
C10 C11 C12 120.1(5) . . ?
C10 C11 H11 119.9 . . ?
C12 C11 H11 119.9 . . ?
C14 C18 C17 118.0(6) . . ?
C14 C18 H18 121.0 . . ?
C17 C18 H18 121.0 . . ?
C17 C13 C16 123.3(5) . . ?
C17 C13 O4 117.0(5) . . ?
C16 C13 O4 119.6(5) . . ?
C13 C16 C15 117.7(5) . . ?
C13 C16 H16 121.1 . . ?
C15 C16 H16 121.1 . . ?
N1 C6 C10 109.0(4) . . ?
N1 C6 C7 110.7(4) . . ?
C10 C6 C7 113.0(5) . . ?
N1 C6 H6 108.0 . . ?
C10 C6 H6 108.0 . . ?
C7 C6 H6 108.0 . . ?
C14 C15 C16 118.7(5) . . ?
C14 C15 H15 120.7 . . ?
C16 C15 H15 120.7 . . ?
C8 C7 C9 110.9(6) . . ?
C8 C7 C6 111.4(5) . . ?
C9 C7 C6 112.1(5) . . ?
C8 C7 H7 107.4 . . ?
C9 C7 H7 107.4 . . ?
C6 C7 H7 107.4 . . ?
O3 C12 O4 123.0(5) . . ?
O3 C12 C11 125.3(5) . . ?
O4 C12 C11 111.6(5) . . ?
O1 C3 C1 110.7(5) . . ?
O1 C3 C4 109.7(5) . . ?
C1 C3 C4 113.5(6) . . ?
O1 C3 C2 101.9(5) . . ?
C1 C3 C2 110.3(6) . . ?
C4 C3 C2 110.2(5) . . ?
C13 C17 C18 119.2(5) . . ?
C13 C17 H17 120.4 . . ?
C18 C17 H17 120.4 . . ?
C3 C2 H2A 109.5 . . ?
C3 C2 H2B 109.5 . . ?
H2A C2 H2B 109.5 . . ?
C3 C2 H2C 109.5 . . ?
H2A C2 H2C 109.5 . . ?
H2B C2 H2C 109.5 . . ?
O2 C5 N1 124.3(5) . . ?
O2 C5 O1 125.1(5) . . ?
N1 C5 O1 110.6(5) . . ?
C7 C8 H8A 109.5 . . ?
C7 C8 H8B 109.5 . . ?
H8A C8 H8B 109.5 . . ?
C7 C8 H8C 109.5 . . ?
H8A C8 H8C 109.5 . . ?
H8B C8 H8C 109.5 . . ?
C3 C1 H1A 109.5 . . ?
C3 C1 H1B 109.5 . . ?
H1A C1 H1B 109.5 . . ?
C3 C1 H1C 109.5 . . ?
H1A C1 H1C 109.5 . . ?
H1B C1 H1C 109.5 . . ?
C7 C9 H9A 109.5 . . ?
C7 C9 H9B 109.5 . . ?
H9A C9 H9B 109.5 . . ?
C7 C9 H9C 109.5 . . ?
H9A C9 H9C 109.5 . . ?
H9B C9 H9C 109.5 . . ?
C3 C4 H4A 109.5 . . ?
C3 C4 H4B 109.5 . . ?
H4A C4 H4B 109.5 . . ?
C3 C4 H4C 109.5 . . ?
H4A C4 H4C 109.5 . . ?
H4B C4 H4C 109.5 . . ?

loop_
_geom_bond_atom_site_label_1
_geom_bond_atom_site_label_2
_geom_bond_distance
_geom_bond_site_symmetry_2
_geom_bond_publ_flag
O3 C12 1.203(7) . ?
O4 C12 1.354(7) . ?
O4 C13 1.420(7) . ?
O5 N2 1.232(6) . ?
O6 N2 1.222(6) . ?
O1 C5 1.350(7) . ?
O1 C3 1.469(7) . ?
O2 C5 1.233(7) . ?
N2 C14 1.481(7) . ?
N1 C5 1.343(7) . ?
N1 C6 1.462(7) . ?
N1 H1 0.8600 . ?
C14 C18 1.379(8) . ?
C14 C15 1.382(8) . ?
C10 C11 1.316(7) . ?
C10 C6 1.495(8) . ?
C10 H10 0.9300 . ?
C11 C12 1.476(8) . ?
C11 H11 0.9300 . ?
C18 C17 1.384(8) . ?
C18 H18 0.9300 . ?
C13 C17 1.367(8) . ?
C13 C16 1.380(8) . ?
C16 C15 1.394(8) . ?
C16 H16 0.9300 . ?
C6 C7 1.537(8) . ?
C6 H6 0.9800 . ?
C15 H15 0.9300 . ?
C7 C8 1.525(8) . ?
C7 C9 1.534(9) . ?
C7 H7 0.9800 . ?
C3 C1 1.511(9) . ?
C3 C4 1.518(9) . ?
C3 C2 1.528(9) . ?
C17 H17 0.9300 . ?
C2 H2A 0.9600 . ?
C2 H2B 0.9600 . ?
C2 H2C 0.9600 . ?
C8 H8A 0.9600 . ?
C8 H8B 0.9600 . ?
C8 H8C 0.9600 . ?
C1 H1A 0.9600 . ?
C1 H1B 0.9600 . ?
C1 H1C 0.9600 . ?
C9 H9A 0.9600 . ?
C9 H9B 0.9600 . ?
C9 H9C 0.9600 . ?
C4 H4A 0.9600 . ?
C4 H4B 0.9600 . ?
C4 H4C 0.9600 . ?
